data_7201668
loop_
_publ_author_name
'Gonnade, Rajesh G.'
'Bhadbhade, Mohan M.'
'Shashidhar, Mysore S.'

_publ_section_title
;
 Crystal-to-crystal transformation amongst dimorphs of racemic
 2,6-di-O-(p-halo benzoyl)-myo-inositol 1,3,5-orthoformates that
 achieves halogen bonding contacts
;
_journal_issue 3
_journal_name_full CrystEngComm
_journal_page_first 288
_journal_paper_doi 10.1039/b712528c
_journal_volume 10
_journal_year 2008
_chemical_formula_moiety 'C21 H16 Br2 O8'
_chemical_formula_sum 'C21 H16 Br2 O8'
_chemical_formula_weight 556.16
_chemical_name_common '2,6-di-O-p-bromobenzoyl-myo-inositol 1,3,5-orthoformate'
_chemical_name_systematic
;
2,6-di-O-p-bromobenzoyl-myo-inositol 1,3,5-orthoformate
;
_space_group_IT_number 2
_symmetry_cell_setting triclinic
_symmetry_space_group_name_Hall '-P 1'
_symmetry_space_group_name_H-M 'P -1'
_atom_sites_solution_hydrogens geom
_atom_sites_solution_primary direct
_atom_sites_solution_secondary difmap
_audit_creation_method SHELXL-97
_cell_angle_alpha 107.123(4)
_cell_angle_beta 99.175(4)
_cell_angle_gamma 90.909(3)
_cell_formula_units_Z 2
_cell_length_a 6.8481(14)
_cell_length_b 11.662(2)
_cell_length_c 13.675(3)
_cell_measurement_reflns_used 2016
_cell_measurement_temperature 297(2)
_cell_measurement_theta_max 22.15
_cell_measurement_theta_min 3.02
_cell_volume 1028.1(4)
_computing_cell_refinement 'BRUKER SAINT'
_computing_data_collection 'BRUKER SMART'
_computing_data_reduction 'BRUKER SAINT'
_computing_molecular_graphics 'ORTEP-3 (Farrugia, 1997) and Mercury (Macrae et al., 2006)'
_computing_publication_material 'SHELXTL (Bruker, 2003), Platon (Spek, 2002)'
_computing_structure_refinement 'SHELXL-97 (Sheldrick, 1997)'
_computing_structure_solution 'SHELXS-97 (Sheldrick, 1990)'
_diffrn_ambient_temperature 297(2)
_diffrn_measured_fraction_theta_full 0.991
_diffrn_measured_fraction_theta_max 0.991
_diffrn_measurement_device 'Bruker Smart APEX'
_diffrn_measurement_device_type 'CCD Area Detector'
_diffrn_measurement_method 'Phi and Omega Scan'
_diffrn_radiation_monochromator graphite
_diffrn_radiation_source 'fine-focus sealed tube'
_diffrn_radiation_type MoK\a
_diffrn_radiation_wavelength 0.71073
_diffrn_reflns_av_R_equivalents 0.0235
_diffrn_reflns_av_sigmaI/netI 0.0405
_diffrn_reflns_limit_h_max 8
_diffrn_reflns_limit_h_min -8
_diffrn_reflns_limit_k_max 13
_diffrn_reflns_limit_k_min -12
_diffrn_reflns_limit_l_max 16
_diffrn_reflns_limit_l_min -16
_diffrn_reflns_number 7440
_diffrn_reflns_theta_full 25.00
_diffrn_reflns_theta_max 25.00
_diffrn_reflns_theta_min 2.76
_exptl_absorpt_coefficient_mu 3.990
_exptl_absorpt_correction_T_max 0.5954
_exptl_absorpt_correction_T_min 0.5025
_exptl_absorpt_correction_type multi-scan
_exptl_absorpt_process_details '(SADABS; Bruker, 2003)'
_exptl_crystal_colour colourless
_exptl_crystal_density_diffrn 1.797
_exptl_crystal_density_method 'not measured'
_exptl_crystal_description 'small block'
_exptl_crystal_F_000 552
_exptl_crystal_size_max 0.20
_exptl_crystal_size_mid 0.20
_exptl_crystal_size_min 0.14
_refine_diff_density_max 0.597
_refine_diff_density_min -0.453
_refine_diff_density_rms 0.064
_refine_ls_extinction_method none
_refine_ls_goodness_of_fit_ref 1.023
_refine_ls_hydrogen_treatment refall
_refine_ls_matrix_type full
_refine_ls_number_parameters 344
_refine_ls_number_reflns 3580
_refine_ls_number_restraints 0
_refine_ls_restrained_S_all 1.023
_refine_ls_R_factor_all 0.0652
_refine_ls_R_factor_gt 0.0405
_refine_ls_shift/su_max 0.001
_refine_ls_shift/su_mean 0.000
_refine_ls_structure_factor_coef Fsqd
_refine_ls_weighting_details 'calc w=1/[\s^2^(Fo^2^)+(0.0468P)^2^+0.2118P] where P=(Fo^2^+2Fc^2^)/3'
_refine_ls_weighting_scheme calc
_refine_ls_wR_factor_gt 0.0860
_refine_ls_wR_factor_ref 0.0946
_reflns_number_gt 2567
_reflns_number_total 3580
_reflns_threshold_expression >2sigma(I)
_cod_data_source_file b712528c.txt
_cod_data_source_block FormII_1
_cod_depositor_comments
;
The following automatic conversions were performed:
'_symmetry_cell_setting' value 'Triclinic' changed to 'triclinic'
according to '/home/saulius/struct/CIF-dictionaries/cif_core.dic'
dictionary named 'cif_core.dic' version 2.4.1 from 2010-06-29.

Automatic conversion script
Id: cif_fix_enum 1527 2010-12-29 10:47:43Z saulius 
;
_cod_original_sg_symbol_H-M P-1
_cod_database_code 7201668

loop_
_symmetry_equiv_pos_as_xyz
'x, y, z'
'-x, -y, -z'

loop_
_atom_site_label
_atom_site_type_symbol
_atom_site_fract_x
_atom_site_fract_y
_atom_site_fract_z
_atom_site_U_iso_or_equiv
_atom_site_adp_type
_atom_site_occupancy
_atom_site_symmetry_multiplicity
_atom_site_calc_flag
_atom_site_refinement_flags
_atom_site_disorder_assembly
_atom_site_disorder_group
Br1 Br -0.34905(8) 0.07807(5) 0.63028(5) 0.0973(2) Uani 1 1 d . . .
Br2 Br 1.38232(8) 0.64622(5) 0.50387(4) 0.0813(2) Uani 1 1 d . . .
O1 O 0.3162(3) 0.7935(2) 0.96644(17) 0.0411(6) Uani 1 1 d . . .
O2 O 0.3479(3) 0.54187(19) 0.85223(17) 0.0409(6) Uani 1 1 d . . .
O3 O 0.4952(3) 0.6885(2) 1.06578(17) 0.0424(6) Uani 1 1 d . . .
O4 O 0.9258(4) 0.6794(3) 0.9422(2) 0.0582(8) Uani 1 1 d . . .
O5 O 0.5962(3) 0.8854(2) 1.08424(17) 0.0455(6) Uani 1 1 d . . .
O6 O 0.7045(3) 0.8073(2) 0.81874(17) 0.0425(6) Uani 1 1 d . . .
O7 O 0.4527(4) 0.4642(3) 0.7023(2) 0.0873(11) Uani 1 1 d . . .
O8 O 0.8603(4) 0.9899(2) 0.85996(19) 0.0509(7) Uani 1 1 d . . .
C1 C 0.4287(5) 0.7529(3) 0.8836(3) 0.0350(8) Uani 1 1 d . . .
C2 C 0.5087(5) 0.6333(3) 0.8820(3) 0.0347(8) Uani 1 1 d . . .
C3 C 0.6198(5) 0.6429(3) 0.9892(3) 0.0387(8) Uani 1 1 d . . .
C4 C 0.7993(5) 0.7305(3) 1.0132(3) 0.0432(9) Uani 1 1 d . . .
C5 C 0.7247(5) 0.8499(3) 1.0074(3) 0.0418(9) Uani 1 1 d . . .
C6 C 0.5987(5) 0.8463(3) 0.9043(3) 0.0375(8) Uani 1 1 d . . .
C7 C 0.4358(5) 0.8011(3) 1.0628(3) 0.0445(9) Uani 1 1 d . . .
C8 C 0.3364(5) 0.4616(3) 0.7578(3) 0.0449(9) Uani 1 1 d . . .
C9 C 0.1668(5) 0.3722(3) 0.7315(3) 0.0413(8) Uani 1 1 d . . .
C14 C 0.0035(5) 0.3899(4) 0.7805(3) 0.0458(9) Uani 1 1 d . . .
C13 C -0.1511(6) 0.3025(4) 0.7502(3) 0.0540(10) Uani 1 1 d . . .
C12 C -0.1366(6) 0.1987(4) 0.6737(3) 0.0590(11) Uani 1 1 d . . .
C11 C 0.0229(8) 0.1793(4) 0.6241(4) 0.0698(13) Uani 1 1 d . . .
C10 C 0.1738(7) 0.2667(4) 0.6521(3) 0.0642(12) Uani 1 1 d . . .
C15 C 0.8409(5) 0.8867(3) 0.8100(3) 0.0386(8) Uani 1 1 d . . .
C16 C 0.9636(5) 0.8268(3) 0.7315(2) 0.0365(8) Uani 1 1 d . . .
C21 C 0.9460(6) 0.7042(4) 0.6840(3) 0.0486(10) Uani 1 1 d . . .
C20 C 1.0706(6) 0.6503(4) 0.6165(3) 0.0545(10) Uani 1 1 d . . .
C19 C 1.2126(6) 0.7206(4) 0.5968(3) 0.0527(10) Uani 1 1 d . . .
C18 C 1.2338(6) 0.8430(4) 0.6431(3) 0.0544(11) Uani 1 1 d . . .
C17 C 1.1082(6) 0.8945(4) 0.7108(3) 0.0464(9) Uani 1 1 d . . .
H1 H 0.339(4) 0.751(2) 0.822(2) 0.017(7) Uiso 1 1 d . . .
H2 H 0.589(5) 0.613(3) 0.837(2) 0.035(9) Uiso 1 1 d . . .
H3 H 0.654(4) 0.568(3) 0.996(2) 0.032(9) Uiso 1 1 d . . .
H4 H 0.862(4) 0.739(3) 1.082(3) 0.033(9) Uiso 1 1 d . . .
H5 H 0.819(5) 0.904(3) 1.024(2) 0.037(9) Uiso 1 1 d . . .
H6 H 0.556(4) 0.920(3) 0.905(2) 0.019(7) Uiso 1 1 d . . .
H7 H 0.352(5) 0.831(3) 1.115(3) 0.043(9) Uiso 1 1 d . . .
H14 H -0.003(5) 0.462(3) 0.833(3) 0.055(11) Uiso 1 1 d . . .
H13 H -0.262(6) 0.314(3) 0.781(3) 0.063(12) Uiso 1 1 d . . .
H11 H 0.027(6) 0.109(4) 0.572(3) 0.075(14) Uiso 1 1 d . . .
H10 H 0.294(6) 0.256(3) 0.618(3) 0.061(11) Uiso 1 1 d . . .
H21 H 0.854(5) 0.656(3) 0.695(2) 0.042(10) Uiso 1 1 d . . .
H18 H 1.332(6) 0.885(3) 0.629(3) 0.062(12) Uiso 1 1 d . . .
H17 H 1.116(5) 0.970(3) 0.737(3) 0.037(10) Uiso 1 1 d . . .
H20 H 1.056(6) 0.562(4) 0.587(3) 0.074(13) Uiso 1 1 d . . .
H4A H 1.021(6) 0.714(4) 0.958(3) 0.052(14) Uiso 1 1 d . . .

loop_
_atom_site_aniso_label
_atom_site_aniso_U_11
_atom_site_aniso_U_22
_atom_site_aniso_U_33
_atom_site_aniso_U_23
_atom_site_aniso_U_13
_atom_site_aniso_U_12
Br1 0.0877(4) 0.0744(4) 0.1147(5) 0.0370(3) -0.0379(3) -0.0494(3)
Br2 0.0904(4) 0.0985(4) 0.0729(3) 0.0329(3) 0.0491(3) 0.0399(3)
O1 0.0323(12) 0.0460(15) 0.0462(14) 0.0136(12) 0.0109(11) 0.0034(10)
O2 0.0384(13) 0.0359(13) 0.0413(13) 0.0003(11) 0.0095(10) -0.0133(10)
O3 0.0464(14) 0.0420(15) 0.0418(13) 0.0152(11) 0.0119(11) -0.0016(11)
O4 0.0279(15) 0.0627(19) 0.077(2) 0.0085(15) 0.0117(14) -0.0028(14)
O5 0.0523(15) 0.0395(14) 0.0396(13) 0.0007(11) 0.0153(11) -0.0082(11)
O6 0.0438(14) 0.0398(14) 0.0431(13) 0.0079(11) 0.0151(11) -0.0091(11)
O7 0.078(2) 0.095(2) 0.0672(19) -0.0208(17) 0.0410(17) -0.0353(18)
O8 0.0540(16) 0.0340(15) 0.0625(16) 0.0053(13) 0.0223(13) -0.0059(12)
C1 0.0299(18) 0.040(2) 0.0349(18) 0.0116(15) 0.0047(15) -0.0005(15)
C2 0.0276(17) 0.034(2) 0.0406(19) 0.0057(15) 0.0103(15) -0.0068(14)
C3 0.0351(19) 0.032(2) 0.049(2) 0.0130(17) 0.0054(16) 0.0009(15)
C4 0.0319(19) 0.050(2) 0.044(2) 0.0116(18) 0.0005(17) -0.0042(16)
C5 0.036(2) 0.040(2) 0.044(2) 0.0059(17) 0.0087(17) -0.0131(17)
C6 0.039(2) 0.028(2) 0.046(2) 0.0091(16) 0.0136(16) -0.0011(15)
C7 0.049(2) 0.039(2) 0.048(2) 0.0103(17) 0.0212(19) -0.0012(17)
C8 0.041(2) 0.041(2) 0.045(2) 0.0022(18) 0.0078(17) -0.0048(16)
C9 0.041(2) 0.037(2) 0.0392(19) 0.0064(16) -0.0021(16) -0.0055(16)
C14 0.044(2) 0.043(2) 0.046(2) 0.0130(19) -0.0034(17) -0.0050(18)
C13 0.041(2) 0.055(3) 0.065(3) 0.024(2) -0.004(2) -0.0125(19)
C12 0.060(3) 0.044(3) 0.063(3) 0.022(2) -0.026(2) -0.022(2)
C11 0.082(3) 0.041(3) 0.066(3) -0.005(2) -0.005(3) -0.010(2)
C10 0.062(3) 0.055(3) 0.062(3) -0.003(2) 0.009(2) -0.008(2)
C15 0.0363(19) 0.041(2) 0.0401(19) 0.0139(17) 0.0068(15) -0.0032(16)
C16 0.0366(19) 0.037(2) 0.0350(18) 0.0085(16) 0.0068(15) -0.0008(15)
C21 0.045(2) 0.051(3) 0.046(2) 0.0079(19) 0.0081(18) -0.0103(19)
C20 0.062(3) 0.050(3) 0.044(2) 0.001(2) 0.0107(19) 0.002(2)
C19 0.050(2) 0.071(3) 0.042(2) 0.019(2) 0.0169(18) 0.015(2)
C18 0.052(2) 0.064(3) 0.060(3) 0.028(2) 0.026(2) 0.004(2)
C17 0.052(2) 0.041(3) 0.050(2) 0.016(2) 0.0172(18) -0.0001(19)

loop_
_atom_type_symbol
_atom_type_description
_atom_type_scat_dispersion_real
_atom_type_scat_dispersion_imag
_atom_type_scat_source
C C 0.0033 0.0016 'International Tables Vol C Tables 4.2.6.8 and 6.1.1.4'
H H 0.0000 0.0000 'International Tables Vol C Tables 4.2.6.8 and 6.1.1.4'
O O 0.0106 0.0060 'International Tables Vol C Tables 4.2.6.8 and 6.1.1.4'
Br Br -0.2901 2.4595 'International Tables Vol C Tables 4.2.6.8 and 6.1.1.4'

loop_
_geom_angle_atom_site_label_1
_geom_angle_atom_site_label_2
_geom_angle_atom_site_label_3
_geom_angle
_geom_angle_site_symmetry_1
_geom_angle_site_symmetry_3
_geom_angle_publ_flag
C7 O1 C1 110.1(2) . . ?
C8 O2 C2 115.8(2) . . ?
C7 O3 C3 110.1(3) . . ?
C4 O4 H4A 109(3) . . ?
C7 O5 C5 111.0(3) . . ?
C15 O6 C6 117.1(3) . . ?
O1 C1 C2 110.6(3) . . ?
O1 C1 C6 106.9(3) . . ?
C2 C1 C6 109.7(3) . . ?
O1 C1 H1 105.2(15) . . ?
C2 C1 H1 113.7(16) . . ?
C6 C1 H1 110.3(16) . . ?
O2 C2 C1 109.9(3) . . ?
O2 C2 C3 110.3(3) . . ?
C1 C2 C3 108.5(3) . . ?
O2 C2 H2 108(2) . . ?
C1 C2 H2 111(2) . . ?
C3 C2 H2 109(2) . . ?
O3 C3 C2 110.1(3) . . ?
O3 C3 C4 108.3(3) . . ?
C2 C3 C4 108.8(3) . . ?
O3 C3 H3 105.3(18) . . ?
C2 C3 H3 112.3(19) . . ?
C4 C3 H3 112.0(19) . . ?
O4 C4 C5 115.1(3) . . ?
O4 C4 C3 107.1(3) . . ?
C5 C4 C3 107.3(3) . . ?
O4 C4 H4 110.3(18) . . ?
C5 C4 H4 109.4(19) . . ?
C3 C4 H4 107.3(19) . . ?
O5 C5 C4 106.5(3) . . ?
O5 C5 C6 105.9(3) . . ?
C4 C5 C6 114.8(3) . . ?
O5 C5 H5 107(2) . . ?
C4 C5 H5 112(2) . . ?
C6 C5 H5 111(2) . . ?
O6 C6 C1 106.3(3) . . ?
O6 C6 C5 112.5(3) . . ?
C1 C6 C5 107.1(3) . . ?
O6 C6 H6 107.2(17) . . ?
C1 C6 H6 112.3(18) . . ?
C5 C6 H6 111.4(18) . . ?
O3 C7 O5 112.4(3) . . ?
O3 C7 O1 111.0(3) . . ?
O5 C7 O1 110.8(3) . . ?
O3 C7 H7 109.1(19) . . ?
O5 C7 H7 108(2) . . ?
O1 C7 H7 105.6(19) . . ?
O7 C8 O2 122.4(3) . . ?
O7 C8 C9 124.6(3) . . ?
O2 C8 C9 113.0(3) . . ?
C14 C9 C10 119.6(4) . . ?
C14 C9 C8 123.3(3) . . ?
C10 C9 C8 117.1(3) . . ?
C9 C14 C13 119.8(4) . . ?
C9 C14 H14 120(2) . . ?
C13 C14 H14 121(2) . . ?
C12 C13 C14 118.9(4) . . ?
C12 C13 H13 121(3) . . ?
C14 C13 H13 121(3) . . ?
C11 C12 C13 122.3(4) . . ?
C11 C12 Br1 118.1(3) . . ?
C13 C12 Br1 119.5(4) . . ?
C12 C11 C10 118.9(4) . . ?
C12 C11 H11 120(3) . . ?
C10 C11 H11 121(3) . . ?
C11 C10 C9 120.4(4) . . ?
C11 C10 H10 122(2) . . ?
C9 C10 H10 118(2) . . ?
O8 C15 O6 123.9(3) . . ?
O8 C15 C16 125.4(3) . . ?
O6 C15 C16 110.7(3) . . ?
C17 C16 C21 118.8(3) . . ?
C17 C16 C15 118.9(3) . . ?
C21 C16 C15 122.2(3) . . ?
C20 C21 C16 120.9(4) . . ?
C20 C21 H21 117(2) . . ?
C16 C21 H21 122(2) . . ?
C19 C20 C21 118.9(4) . . ?
C19 C20 H20 123(2) . . ?
C21 C20 H20 118(2) . . ?
C20 C19 C18 121.5(3) . . ?
C20 C19 Br2 118.7(3) . . ?
C18 C19 Br2 119.8(3) . . ?
C19 C18 C17 118.4(4) . . ?
C19 C18 H18 118(2) . . ?
C17 C18 H18 123(3) . . ?
C16 C17 C18 121.6(4) . . ?
C16 C17 H17 119(2) . . ?
C18 C17 H17 119(2) . . ?

loop_
_geom_bond_atom_site_label_1
_geom_bond_atom_site_label_2
_geom_bond_distance
_geom_bond_site_symmetry_2
_geom_bond_publ_flag
Br1 C12 1.902(4) . ?
Br2 C19 1.890(3) . ?
O1 C7 1.414(4) . ?
O1 C1 1.441(4) . ?
O2 C8 1.343(4) . ?
O2 C2 1.442(4) . ?
O3 C7 1.391(4) . ?
O3 C3 1.442(4) . ?
O4 C4 1.411(4) . ?
O4 H4A 0.73(4) . ?
O5 C7 1.398(4) . ?
O5 C5 1.449(4) . ?
O6 C15 1.348(4) . ?
O6 C6 1.438(4) . ?
O7 C8 1.190(4) . ?
O8 C15 1.190(4) . ?
C1 C2 1.502(5) . ?
C1 C6 1.515(5) . ?
C1 H1 0.96(3) . ?
C2 C3 1.512(5) . ?
C2 H2 0.87(3) . ?
C3 C4 1.516(5) . ?
C3 H3 0.93(3) . ?
C4 C5 1.509(5) . ?
C4 H4 0.94(3) . ?
C5 C6 1.520(5) . ?
C5 H5 0.85(3) . ?
C6 H6 0.91(3) . ?
C7 H7 0.97(3) . ?
C8 C9 1.475(5) . ?
C9 C14 1.380(5) . ?
C9 C10 1.388(5) . ?
C14 C13 1.382(5) . ?
C14 H14 0.94(4) . ?
C13 C12 1.364(6) . ?
C13 H13 0.92(4) . ?
C12 C11 1.364(6) . ?
C11 C10 1.365(6) . ?
C11 H11 0.92(4) . ?
C10 H10 1.00(4) . ?
C15 C16 1.487(4) . ?
C16 C17 1.371(5) . ?
C16 C21 1.381(5) . ?
C21 C20 1.378(5) . ?
C21 H21 0.89(3) . ?
C20 C19 1.371(6) . ?
C20 H20 0.98(4) . ?
C19 C18 1.376(6) . ?
C18 C17 1.379(5) . ?
C18 H18 0.90(4) . ?
C17 H17 0.84(3) . ?

loop_
_geom_hbond_atom_site_label_D
_geom_hbond_atom_site_label_H
_geom_hbond_atom_site_label_A
_geom_hbond_distance_DH
_geom_hbond_distance_HA
_geom_hbond_distance_DA
_geom_hbond_angle_DHA
_geom_hbond_site_symmetry_A
C3 H3 O2 0.93(3) 2.74(3) 3.465(4) 135(2) 2_667
C5 H5 O8 0.85(3) 2.55(3) 3.324(4) 151(3) 2_777
C6 H6 O5 0.91(3) 2.48(3) 3.392(4) 173(2) 2_677
C7 H7 O8 0.97(3) 2.54(3) 3.239(4) 129(2) 2_677
C14 H14 O4 0.94(4) 2.63(4) 3.551(5) 166(3) 1_455
C13 H13 O3 0.92(4) 2.84(4) 3.693(5) 155(3) 2_567
C10 H10 Br1 1.00(4) 3.25(4) 3.970(5) 130(3) 1_655
C18 H18 Br1 0.90(4) 3.11(4) 3.987(4) 166(3) 1_765
O4 H4A O1 0.73(4) 2.18(4) 2.894(4) 165(4) 1_655
C17 H17 O5 0.84(3) 2.94(3) 3.511(5) 127(3) 2_777

loop_
_geom_torsion_atom_site_label_1
_geom_torsion_atom_site_label_2
_geom_torsion_atom_site_label_3
_geom_torsion_atom_site_label_4
_geom_torsion
_geom_torsion_site_symmetry_1
_geom_torsion_site_symmetry_2
_geom_torsion_site_symmetry_3
_geom_torsion_site_symmetry_4
_geom_torsion_publ_flag
C7 O1 C1 C2 57.6(3) . . . . ?
C7 O1 C1 C6 -61.8(3) . . . . ?
C8 O2 C2 C1 109.7(3) . . . . ?
C8 O2 C2 C3 -130.7(3) . . . . ?
O1 C1 C2 O2 67.9(3) . . . . ?
C6 C1 C2 O2 -174.4(2) . . . . ?
O1 C1 C2 C3 -52.8(3) . . . . ?
C6 C1 C2 C3 64.9(3) . . . . ?
C7 O3 C3 C2 -59.1(3) . . . . ?
C7 O3 C3 C4 59.6(4) . . . . ?
O2 C2 C3 O3 -67.2(3) . . . . ?
C1 C2 C3 O3 53.3(3) . . . . ?
O2 C2 C3 C4 174.3(3) . . . . ?
C1 C2 C3 C4 -65.2(3) . . . . ?
O3 C3 C4 O4 175.6(3) . . . . ?
C2 C3 C4 O4 -64.8(4) . . . . ?
O3 C3 C4 C5 -60.3(4) . . . . ?
C2 C3 C4 C5 59.3(4) . . . . ?
C7 O5 C5 C4 -60.7(4) . . . . ?
C7 O5 C5 C6 61.9(4) . . . . ?
O4 C4 C5 O5 179.0(3) . . . . ?
C3 C4 C5 O5 59.9(3) . . . . ?
O4 C4 C5 C6 62.2(4) . . . . ?
C3 C4 C5 C6 -56.9(4) . . . . ?
C15 O6 C6 C1 168.4(3) . . . . ?
C15 O6 C6 C5 -74.7(4) . . . . ?
O1 C1 C6 O6 -177.5(3) . . . . ?
C2 C1 C6 O6 62.5(3) . . . . ?
O1 C1 C6 C5 62.0(3) . . . . ?
C2 C1 C6 C5 -58.0(3) . . . . ?
O5 C5 C6 O6 -177.7(3) . . . . ?
C4 C5 C6 O6 -60.5(4) . . . . ?
O5 C5 C6 C1 -61.3(3) . . . . ?
C4 C5 C6 C1 55.9(4) . . . . ?
C3 O3 C7 O5 -60.6(3) . . . . ?
C3 O3 C7 O1 64.0(3) . . . . ?
C5 O5 C7 O3 61.9(4) . . . . ?
C5 O5 C7 O1 -62.8(4) . . . . ?
C1 O1 C7 O3 -63.3(3) . . . . ?
C1 O1 C7 O5 62.3(3) . . . . ?
C2 O2 C8 O7 1.0(5) . . . . ?
C2 O2 C8 C9 -178.9(3) . . . . ?
O7 C8 C9 C14 -160.0(4) . . . . ?
O2 C8 C9 C14 19.9(5) . . . . ?
O7 C8 C9 C10 18.8(6) . . . . ?
O2 C8 C9 C10 -161.3(3) . . . . ?
C10 C9 C14 C13 0.2(6) . . . . ?
C8 C9 C14 C13 179.0(3) . . . . ?
C9 C14 C13 C12 1.4(6) . . . . ?
C14 C13 C12 C11 -1.7(6) . . . . ?
C14 C13 C12 Br1 -179.4(3) . . . . ?
C13 C12 C11 C10 0.2(7) . . . . ?
Br1 C12 C11 C10 177.9(3) . . . . ?
C12 C11 C10 C9 1.6(7) . . . . ?
C14 C9 C10 C11 -1.8(6) . . . . ?
C8 C9 C10 C11 179.4(4) . . . . ?
C6 O6 C15 O8 -10.0(5) . . . . ?
C6 O6 C15 C16 169.1(3) . . . . ?
O8 C15 C16 C17 -2.2(5) . . . . ?
O6 C15 C16 C17 178.8(3) . . . . ?
O8 C15 C16 C21 173.3(4) . . . . ?
O6 C15 C16 C21 -5.7(5) . . . . ?
C17 C16 C21 C20 -0.3(6) . . . . ?
C15 C16 C21 C20 -175.8(3) . . . . ?
C16 C21 C20 C19 -0.3(6) . . . . ?
C21 C20 C19 C18 0.4(6) . . . . ?
C21 C20 C19 Br2 -179.8(3) . . . . ?
C20 C19 C18 C17 0.1(6) . . . . ?
Br2 C19 C18 C17 -179.8(3) . . . . ?
C21 C16 C17 C18 0.8(6) . . . . ?
C15 C16 C17 C18 176.4(3) . . . . ?
C19 C18 C17 C16 -0.7(6) . . . . ?
